data_4336249
loop_
_publ_author_name
'Christopher R. Turlington'
'Daniel P. Harrison'
'Peter S. White'
'Maurice Brookhart'
'Joseph L. Templeton'

_publ_contact_author_name
;
;
_publ_section_title
;
 Probing the Oxidation Chemistry of Half-Sandwich Iridium Complexes with
 Oxygen Atom Transfer Reagents
;
_journal_name_full 'Inorganic Chemistry'
_journal_page_first 11351
_journal_page_last 11360
_journal_paper_doi 10.1021/ic4016405
_journal_volume 52
_journal_year 2013
_chemical_formula_moiety 'C21 H25 Ir N O, C F3 O3 S'
_chemical_formula_sum 'C22 H25 F3 Ir N O4 S'
_chemical_formula_weight 648.69
_chemical_name_systematic
;
 ? 
;
_space_group_crystal_system monoclinic
_space_group_IT_number 14
_space_group_name_Hall '-P 2ybc'
_space_group_name_H-M_alt 'P 1 21/c 1'
_symmetry_space_group_name_Hall '-P 2ybc'
_symmetry_space_group_name_H-M 'P 1 21/c 1'
_atom_sites_solution_hydrogens geom
_atom_sites_solution_primary direct
_atom_sites_solution_secondary difmap
_audit_creation_date 2013-06-12
_audit_creation_method
;
  Olex2 1.1
  (compiled 2011.09.07 svn.r1971, GUI svn.r3853)
;
_cell_angle_alpha 90.00
_cell_angle_beta 107.4690(10)
_cell_angle_gamma 90.00
_cell_formula_units_Z 4
_cell_length_a 16.1914(4)
_cell_length_b 12.4570(3)
_cell_length_c 11.5310(3)
_cell_measurement_reflns_used 9386
_cell_measurement_temperature 100
_cell_measurement_theta_max 69.33
_cell_measurement_theta_min 2.86
_cell_volume 2218.49(10)
_computing_data_reduction 'SAINT v7.68A (Bruker, 2009)'
_computing_molecular_graphics
;
O. V. Dolomanov, L. J. Bourhis, R. J. Gildea, J. A. K. Howard and H. Puschmann,
OLEX2: a complete structure solution, refinement and analysis program.
J. Appl. Cryst. (2009). 42, 339-341.
;
_computing_publication_material
;
O. V. Dolomanov, L. J. Bourhis, R. J. Gildea, J. A. K. Howard and H. Puschmann,
OLEX2: a complete structure solution, refinement and analysis program.
J. Appl. Cryst. (2009). 42, 339-341.
;
_computing_structure_refinement
;
XL, G.M. Sheldrick, Acta Cryst.
(2008). A64, 112-122
;
_computing_structure_solution 'SHELXS-97 (Sheldrick, 2008)'
_diffrn_ambient_temperature 100
_diffrn_measured_fraction_theta_full 0.981
_diffrn_measured_fraction_theta_max 0.981
_diffrn_measurement_device_type 'Bruker APEX-II CCD'
_diffrn_measurement_method '\f and \w scans'
_diffrn_radiation_monochromator graphite
_diffrn_radiation_type CuK\a
_diffrn_radiation_wavelength 1.54184
_diffrn_reflns_av_R_equivalents 0.0342
_diffrn_reflns_av_unetI/netI 0.0238
_diffrn_reflns_limit_h_max 19
_diffrn_reflns_limit_h_min -19
_diffrn_reflns_limit_k_max 15
_diffrn_reflns_limit_k_min -14
_diffrn_reflns_limit_l_max 14
_diffrn_reflns_limit_l_min -13
_diffrn_reflns_number 20785
_diffrn_reflns_theta_full 69.72
_diffrn_reflns_theta_max 69.72
_diffrn_reflns_theta_min 2.86
_diffrn_source 'fine-focus sealed tube'
_diffrn_standards_number 0
_exptl_absorpt_coefficient_mu 13.026
_exptl_absorpt_correction_T_max 0.3706
_exptl_absorpt_correction_T_min 0.1687
_exptl_absorpt_correction_type multi-scan
_exptl_absorpt_process_details
;
SADABS-2008/1 (Bruker,2008) was used for absorption correction.
R(int) was 0.0731 before and 0.0449 after correction.
The Ratio of minimum to maximum transmission is 0.4552.
The \l/2 correction factor is 0.0015.
;
_exptl_crystal_colour red
_exptl_crystal_colour_primary red
_exptl_crystal_density_diffrn 1.942
_exptl_crystal_F_000 1264
_exptl_crystal_recrystallization_method
;
crystallized by layering pentanes over a concentrated solution in methylene 
chloride at room temperature
;
_exptl_crystal_size_max 0.29
_exptl_crystal_size_mid 0.239
_exptl_crystal_size_min 0.157
_refine_diff_density_max 2.127
_refine_diff_density_min -0.639
_refine_diff_density_rms 0.118
_refine_ls_extinction_method none
_refine_ls_goodness_of_fit_ref 1.096
_refine_ls_hydrogen_treatment mixed
_refine_ls_matrix_type full
_refine_ls_number_parameters 302
_refine_ls_number_reflns 4103
_refine_ls_number_restraints 0
_refine_ls_restrained_S_all 1.096
_refine_ls_R_factor_all 0.0358
_refine_ls_R_factor_gt 0.0311
_refine_ls_shift/su_max 0.001
_refine_ls_shift/su_mean 0.000
_refine_ls_structure_factor_coef Fsqd
_refine_ls_weighting_details 'calc w=1/[\s^2^(Fo^2^)+(0.0407P)^2^+5.2380P] where P=(Fo^2^+2Fc^2^)/3'
_refine_ls_weighting_scheme calc
_refine_ls_wR_factor_gt 0.0787
_refine_ls_wR_factor_ref 0.0819
_reflns_number_gt 3621
_reflns_number_total 4103
_reflns_threshold_expression >2sigma(I)
_cod_data_source_file ic4016405_si_002.cif
_cod_data_source_block crt211try2
_cod_database_code 4336249
_olex2_refinement_description
;
1. Fixed Uiso
 At 1.2 times of:
  All C(H) groups
 At 1.5 times of:
  All C(H,H,H) groups
2.a Aromatic/amide H refined with riding coordinates:
 C10(H10), C21(H21), C22(H22), C23(H23), C24(H24), C26(H26), C27(H27), C30(H30)
2.b Idealised Me refined as rotating group:
 C19(H19A,H19B,H19C), C20(H20A,H20B,H20C), C25(H25A,H25B,H25C), C28(H28A,H28B,
 H28C), C29(H29A,H29B,H29C)
;

loop_
_space_group_symop_id
_space_group_symop_operation_xyz
1 'x, y, z'
2 '-x, y+1/2, -z+1/2'
3 '-x, -y, -z'
4 'x, -y-1/2, z-1/2'

loop_
_atom_site_label
_atom_site_type_symbol
_atom_site_fract_x
_atom_site_fract_y
_atom_site_fract_z
_atom_site_U_iso_or_equiv
_atom_site_adp_type
_atom_site_occupancy
_atom_site_symmetry_multiplicity
_atom_site_calc_flag
_atom_site_refinement_flags
H1 H 0.224(4) 0.627(4) 0.227(5) 0.039(16) Uiso 1 1 d .
H2 H 0.239(4) 0.678(5) 0.134(6) 0.054(19) Uiso 1 1 d .
H3 H 0.2331 0.3274 0.2469 0.044 Uiso 1 1 calc R
H4 H 0.1187 0.2096 0.2373 0.051 Uiso 1 1 calc R
H5 H -0.0083 0.2191 0.0769 0.055 Uiso 1 1 calc R
H6 H -0.0216 0.3442 -0.0779 0.049 Uiso 1 1 calc R
H7 H -0.0242 0.4703 -0.2196 0.048 Uiso 1 1 calc R
H8 H -0.0137 0.6053 -0.3536 0.052 Uiso 1 1 calc R
H9 H 0.1140 0.7074 -0.3117 0.047 Uiso 1 1 calc R
H10 H 0.2280 0.6688 -0.1391 0.039 Uiso 1 1 calc R
H11 H 0.3732 0.6560 -0.1112 0.053 Uiso 1 1 calc R
H12 H 0.4154 0.7161 0.0154 0.053 Uiso 1 1 calc R
H13 H 0.4743 0.6427 -0.0419 0.053 Uiso 1 1 calc R
H14 H 0.3203 0.4909 -0.1991 0.052 Uiso 1 1 calc R
H15 H 0.3971 0.4046 -0.1694 0.052 Uiso 1 1 calc R
H16 H 0.3017 0.3688 -0.1715 0.052 Uiso 1 1 calc R
H17 H 0.3964 0.2225 0.0543 0.050 Uiso 1 1 calc R
H18 H 0.3280 0.2347 0.1289 0.050 Uiso 1 1 calc R
H19 H 0.2976 0.2513 -0.0153 0.050 Uiso 1 1 calc R
H20 H 0.4771 0.3810 0.3512 0.053 Uiso 1 1 calc R
H21 H 0.3856 0.3206 0.3138 0.053 Uiso 1 1 calc R
H22 H 0.3936 0.4395 0.3687 0.053 Uiso 1 1 calc R
H23 H 0.5067 0.6225 0.2937 0.055 Uiso 1 1 calc R
H24 H 0.4150 0.6226 0.3197 0.055 Uiso 1 1 calc R
H25 H 0.4312 0.7007 0.2185 0.055 Uiso 1 1 calc R
C1 C 0.1770(3) 0.4036(3) 0.0870(4) 0.0285(9) Uani 1 1 d .
C2 C 0.1822(3) 0.3303(4) 0.1793(5) 0.0370(11) Uani 1 1 d .
C3 C 0.1135(4) 0.2608(4) 0.1745(5) 0.0426(12) Uani 1 1 d .
C4 C 0.0383(4) 0.2661(4) 0.0793(5) 0.0457(13) Uani 1 1 d .
C5 C 0.0307(3) 0.3398(4) -0.0127(5) 0.0412(12) Uani 1 1 d .
C6 C 0.0996(3) 0.4079(4) -0.0100(4) 0.0314(10) Uani 1 1 d .
C7 C 0.0979(3) 0.4887(3) -0.1013(5) 0.0304(10) Uani 1 1 d .
C8 C 0.0276(4) 0.5109(4) -0.2043(5) 0.0403(12) Uani 1 1 d .
C9 C 0.0334(3) 0.5910(5) -0.2831(5) 0.0430(12) Uani 1 1 d .
C10 C 0.1089(3) 0.6510(4) -0.2588(4) 0.0392(11) Uani 1 1 d .
C11 C 0.1766(3) 0.6272(4) -0.1563(4) 0.0326(10) Uani 1 1 d .
C12 C 0.4123(3) 0.5445(4) 0.1627(4) 0.0286(9) Uani 1 1 d .
C13 C 0.3976(3) 0.5552(4) 0.0356(4) 0.0277(9) Uani 1 1 d .
C14 C 0.3655(3) 0.4527(4) -0.0193(4) 0.0268(9) Uani 1 1 d .
C15 C 0.3659(3) 0.3784(3) 0.0770(4) 0.0274(9) Uani 1 1 d .
C16 C 0.3938(3) 0.4362(4) 0.1906(4) 0.0275(9) Uani 1 1 d .
C17 C 0.4168(3) 0.6508(4) -0.0313(4) 0.0350(10) Uani 1 1 d .
C18 C 0.3443(3) 0.4271(4) -0.1511(4) 0.0349(10) Uani 1 1 d .
C19 C 0.3452(3) 0.2617(4) 0.0597(4) 0.0335(10) Uani 1 1 d .
C20 C 0.4143(3) 0.3903(4) 0.3172(4) 0.0356(10) Uani 1 1 d .
C21 C 0.4441(3) 0.6299(4) 0.2567(4) 0.0364(10) Uani 1 1 d .
N1 N 0.1723(2) 0.5475(3) -0.0802(3) 0.0290(8) Uani 1 1 d .
O1 O 0.2180(2) 0.6271(3) 0.1573(3) 0.0329(7) Uani 1 1 d .
Ir1 Ir 0.274362(11) 0.503214(13) 0.071632(15) 0.02357(9) Uani 1 1 d .
C22 C 0.1926(4) 0.9883(4) 0.0045(5) 0.0378(12) Uani 1 1 d .
O2 O 0.2796(2) 0.8250(3) 0.1109(3) 0.0454(9) Uani 1 1 d .
O3 O 0.3583(3) 0.9792(3) 0.0714(4) 0.0474(9) Uani 1 1 d .
O4 O 0.2777(3) 0.8645(3) -0.0955(3) 0.0471(9) Uani 1 1 d .
F1 F 0.1882(2) 1.0641(2) -0.0773(3) 0.0524(8) Uani 1 1 d .
F2 F 0.1904(2) 1.0347(3) 0.1063(3) 0.0487(7) Uani 1 1 d .
F3 F 0.1207(2) 0.9286(3) -0.0355(3) 0.0571(8) Uani 1 1 d .
S1 S 0.28836(8) 0.90529(9) 0.02642(10) 0.0351(3) Uani 1 1 d .

loop_
_atom_site_aniso_label
_atom_site_aniso_U_11
_atom_site_aniso_U_22
_atom_site_aniso_U_33
_atom_site_aniso_U_23
_atom_site_aniso_U_13
_atom_site_aniso_U_12
C1 0.033(2) 0.026(2) 0.032(2) -0.0043(17) 0.0178(19) -0.0042(18)
C2 0.042(3) 0.033(2) 0.040(3) 0.002(2) 0.018(2) 0.005(2)
C3 0.055(3) 0.031(2) 0.053(3) 0.006(2) 0.033(3) 0.000(2)
C4 0.043(3) 0.038(3) 0.064(4) -0.005(2) 0.028(3) -0.011(2)
C5 0.037(3) 0.044(3) 0.045(3) -0.010(2) 0.016(2) -0.010(2)
C6 0.031(2) 0.032(2) 0.036(2) -0.0065(19) 0.017(2) -0.0022(19)
C7 0.026(2) 0.035(2) 0.031(2) -0.0091(18) 0.008(2) -0.0027(17)
C8 0.028(3) 0.054(3) 0.037(3) -0.005(2) 0.007(2) -0.003(2)
C9 0.032(3) 0.062(3) 0.032(3) 0.004(2) 0.006(2) 0.002(2)
C10 0.032(3) 0.050(3) 0.035(3) 0.010(2) 0.010(2) 0.003(2)
C11 0.029(2) 0.038(2) 0.031(2) 0.0063(19) 0.0088(19) 0.0019(19)
C12 0.022(2) 0.032(2) 0.031(2) -0.0025(18) 0.0069(18) -0.0003(18)
C13 0.020(2) 0.031(2) 0.034(2) 0.0017(18) 0.0099(18) 0.0036(17)
C14 0.023(2) 0.035(2) 0.027(2) 0.0012(18) 0.0154(18) 0.0059(18)
C15 0.027(2) 0.028(2) 0.030(2) 0.0018(17) 0.0121(18) 0.0087(17)
C16 0.023(2) 0.033(2) 0.026(2) 0.0022(17) 0.0058(17) 0.0034(18)
C17 0.028(2) 0.038(3) 0.041(3) 0.006(2) 0.013(2) 0.0023(19)
C18 0.034(2) 0.045(3) 0.026(2) 0.0008(19) 0.010(2) 0.004(2)
C19 0.039(3) 0.032(2) 0.030(2) 0.0020(18) 0.010(2) 0.0044(19)
C20 0.040(3) 0.040(3) 0.027(2) 0.0016(19) 0.011(2) -0.001(2)
C21 0.032(2) 0.042(3) 0.036(2) -0.009(2) 0.010(2) -0.006(2)
N1 0.0265(19) 0.035(2) 0.0266(19) -0.0016(15) 0.0094(15) 0.0021(16)
O1 0.0348(19) 0.0356(19) 0.0314(19) -0.0007(14) 0.0148(15) 0.0016(15)
Ir1 0.02328(13) 0.02583(13) 0.02229(13) 0.00014(6) 0.00788(9) 0.00058(6)
C22 0.039(3) 0.041(3) 0.032(3) 0.002(2) 0.009(2) -0.002(2)
O2 0.057(2) 0.0362(18) 0.050(2) 0.0068(16) 0.0264(18) 0.0076(16)
O3 0.036(2) 0.053(2) 0.053(2) 0.0003(18) 0.0139(18) -0.0060(17)
O4 0.065(2) 0.046(2) 0.0357(19) -0.0055(15) 0.0222(18) 0.0040(18)
F1 0.0548(19) 0.0460(17) 0.0539(19) 0.0177(14) 0.0127(15) 0.0037(15)
F2 0.0491(18) 0.0507(17) 0.0463(18) -0.0089(15) 0.0144(15) 0.0129(15)
F3 0.0381(17) 0.068(2) 0.0562(19) 0.0042(16) 0.0006(15) -0.0126(15)
S1 0.0405(6) 0.0348(6) 0.0317(6) -0.0008(4) 0.0136(5) 0.0017(5)

loop_
_atom_type_symbol
_atom_type_description
_atom_type_scat_dispersion_real
_atom_type_scat_dispersion_imag
_atom_type_scat_source
C C 0.0181 0.0091 'International Tables Vol C Tables 4.2.6.8 and 6.1.1.4'
H H 0.0000 0.0000 'International Tables Vol C Tables 4.2.6.8 and 6.1.1.4'
N N 0.0311 0.0180 'International Tables Vol C Tables 4.2.6.8 and 6.1.1.4'
O O 0.0492 0.0322 'International Tables Vol C Tables 4.2.6.8 and 6.1.1.4'
S S 0.3331 0.5567 'International Tables Vol C Tables 4.2.6.8 and 6.1.1.4'
Ir Ir -4.7710 6.5667 'International Tables Vol C Tables 4.2.6.8 and 6.1.1.4'
F F 0.0727 0.0534 'International Tables Vol C Tables 4.2.6.8 and 6.1.1.4'

loop_
_geom_angle_atom_site_label_1
_geom_angle_atom_site_label_2
_geom_angle_atom_site_label_3
_geom_angle
C2 C1 C6 118.0(4)
C2 C1 Ir1 126.3(4)
C6 C1 Ir1 115.6(3)
C1 C2 C3 120.9(5)
C4 C3 C2 120.4(5)
C3 C4 C5 120.0(5)
C4 C5 C6 120.1(5)
C1 C6 C7 114.9(4)
C5 C6 C1 120.7(4)
C5 C6 C7 124.4(5)
C8 C7 C6 125.8(4)
N1 C7 C6 114.8(4)
N1 C7 C8 119.4(4)
C9 C8 C7 120.3(5)
C8 C9 C10 119.3(5)
C11 C10 C9 118.8(5)
N1 C11 C10 122.4(4)
C13 C12 C16 109.8(4)
C13 C12 C21 126.6(4)
C13 C12 Ir1 72.6(2)
C16 C12 C21 123.6(4)
C16 C12 Ir1 69.0(2)
C21 C12 Ir1 125.7(3)
C12 C13 C14 107.1(4)
C12 C13 C17 127.6(4)
C12 C13 Ir1 70.4(2)
C14 C13 C17 125.2(4)
C14 C13 Ir1 66.8(2)
C17 C13 Ir1 130.9(3)
C13 C14 C18 125.2(4)
C13 C14 Ir1 74.8(2)
C15 C14 C13 108.1(4)
C15 C14 C18 126.4(4)
C15 C14 Ir1 70.0(2)
C18 C14 Ir1 125.5(3)
C14 C15 C19 125.0(4)
C14 C15 Ir1 70.6(2)
C16 C15 C14 107.8(4)
C16 C15 C19 127.1(4)
C16 C15 Ir1 71.8(2)
C19 C15 Ir1 125.4(3)
C12 C16 C15 107.1(4)
C12 C16 C20 124.9(4)
C12 C16 Ir1 72.8(2)
C15 C16 C20 127.4(4)
C15 C16 Ir1 69.1(2)
C20 C16 Ir1 130.7(3)
C7 N1 Ir1 116.1(3)
C11 N1 C7 119.8(4)
C11 N1 Ir1 124.1(3)
C1 Ir1 C12 141.85(18)
C1 Ir1 C13 159.15(17)
C1 Ir1 C14 121.53(17)
C1 Ir1 C15 95.82(17)
C1 Ir1 C16 105.88(17)
C1 Ir1 N1 78.29(16)
C1 Ir1 O1 87.26(15)
C12 Ir1 C13 36.95(16)
C14 Ir1 C12 63.76(17)
C14 Ir1 C13 38.42(17)
C14 Ir1 C16 65.42(16)
C14 Ir1 O1 150.92(16)
C15 Ir1 C12 64.19(17)
C15 Ir1 C13 64.48(16)
C15 Ir1 C14 39.43(16)
C15 Ir1 C16 39.13(16)
C15 Ir1 O1 152.30(15)
C16 Ir1 C12 38.17(17)
C16 Ir1 C13 63.74(16)
C16 Ir1 O1 113.63(15)
N1 Ir1 C12 139.85(16)
N1 Ir1 C13 106.94(15)
N1 Ir1 C14 98.92(15)
N1 Ir1 C15 125.74(15)
N1 Ir1 C16 163.85(15)
N1 Ir1 O1 81.88(14)
O1 Ir1 C12 96.93(15)
O1 Ir1 C13 113.30(15)
F1 C22 F3 107.2(4)
F1 C22 S1 111.6(4)
F2 C22 F1 108.1(4)
F2 C22 F3 107.3(5)
F2 C22 S1 112.1(4)
F3 C22 S1 110.4(3)
O2 S1 C22 103.7(2)
O2 S1 O4 113.9(2)
O3 S1 C22 103.5(2)
O3 S1 O2 115.6(2)
O3 S1 O4 115.2(2)
O4 S1 C22 102.4(2)

loop_
_geom_bond_atom_site_label_1
_geom_bond_atom_site_label_2
_geom_bond_distance
C1 C2 1.386(6)
C1 C6 1.408(6)
C2 C3 1.398(7)
C3 C4 1.373(8)
C5 C4 1.380(8)
C6 C5 1.395(7)
C7 C6 1.451(7)
C7 C8 1.405(8)
C7 N1 1.367(6)
C8 C9 1.371(8)
C9 C10 1.387(7)
C10 C11 1.381(7)
C12 C13 1.419(6)
C12 C16 1.439(7)
C12 C21 1.496(6)
C13 C17 1.501(6)
C14 C13 1.450(7)
C14 C15 1.445(6)
C14 C18 1.489(6)
C15 C19 1.491(6)
C16 C15 1.444(6)
C16 C20 1.509(6)
N1 C11 1.341(6)
Ir1 C1 2.055(4)
Ir1 C12 2.225(4)
Ir1 C13 2.253(4)
Ir1 C14 2.145(4)
Ir1 C15 2.137(4)
Ir1 C16 2.173(4)
Ir1 N1 2.089(4)
Ir1 O1 2.176(3)
C22 F3 1.341(6)
F1 C22 1.321(6)
F2 C22 1.319(6)
S1 C22 1.817(6)
S1 O2 1.433(4)
S1 O3 1.431(4)
S1 O4 1.455(3)

loop_
_geom_torsion_atom_site_label_1
_geom_torsion_atom_site_label_2
_geom_torsion_atom_site_label_3
_geom_torsion_atom_site_label_4
_geom_torsion
C1 C2 C3 C4 -1.9(7)
C1 C6 C5 C4 -0.9(7)
C1 Ir1 C12 C13 145.5(3)
C1 Ir1 C12 C16 25.5(4)
C1 Ir1 C12 C21 -91.5(5)
C1 Ir1 C13 C12 -100.7(5)
C1 Ir1 C13 C14 18.8(6)
C1 Ir1 C13 C17 136.1(5)
C1 Ir1 C14 C13 -172.2(3)
C1 Ir1 C14 C15 -56.0(3)
C1 Ir1 C14 C18 65.0(4)
C1 Ir1 C15 C14 134.7(3)
C1 Ir1 C15 C16 -108.1(3)
C1 Ir1 C15 C19 15.0(4)
C1 Ir1 C16 C12 -163.9(2)
C1 Ir1 C16 C15 79.5(3)
C1 Ir1 C16 C20 -42.4(4)
C1 Ir1 N1 C7 -4.7(3)
C1 Ir1 N1 C11 176.3(4)
C2 C1 C6 C5 -0.4(7)
C2 C1 C6 C7 178.2(4)
C2 C3 C4 C5 0.5(8)
C6 C1 C2 C3 1.8(7)
C6 C5 C4 C3 0.9(8)
C6 C7 C8 C9 178.8(5)
C6 C7 N1 C11 -177.4(4)
C6 C7 N1 Ir1 3.5(5)
C7 C6 C5 C4 -179.4(5)
C7 C8 C9 C10 -1.1(8)
C7 N1 C11 C10 -1.9(7)
C8 C7 C6 C1 -178.1(4)
C8 C7 C6 C5 0.5(8)
C8 C7 N1 C11 1.6(7)
C8 C7 N1 Ir1 -177.5(3)
C8 C9 C10 C11 0.8(8)
C9 C10 C11 N1 0.7(8)
C12 C16 C15 C14 -1.6(5)
C12 C16 C15 C19 175.6(4)
C12 C16 C15 Ir1 -63.4(3)
C12 Ir1 C1 C2 1.8(5)
C12 Ir1 C1 C6 -174.9(3)
C12 Ir1 C13 C14 119.5(4)
C12 Ir1 C13 C17 -123.2(5)
C12 Ir1 C14 C13 -35.7(3)
C12 Ir1 C14 C15 80.5(3)
C12 Ir1 C14 C18 -158.4(5)
C12 Ir1 C15 C14 -79.3(3)
C12 Ir1 C15 C16 37.9(3)
C12 Ir1 C15 C19 161.0(4)
C12 Ir1 C16 C15 -116.6(4)
C12 Ir1 C16 C20 121.6(5)
C12 Ir1 N1 C7 175.3(3)
C12 Ir1 N1 C11 -3.8(5)
C13 C12 C16 C15 -0.5(5)
C13 C12 C16 C20 170.5(4)
C13 C12 C16 Ir1 -61.4(3)
C13 C14 C15 C16 3.1(5)
C13 C14 C15 C19 -174.2(4)
C13 C14 C15 Ir1 65.7(3)
C13 Ir1 C1 C2 74.8(6)
C13 Ir1 C1 C6 -101.9(5)
C13 Ir1 C12 C16 -120.0(4)
C13 Ir1 C12 C21 123.0(5)
C13 Ir1 C14 C15 116.2(4)
C13 Ir1 C14 C18 -122.7(5)
C13 Ir1 C15 C14 -38.2(3)
C13 Ir1 C15 C16 79.0(3)
C13 Ir1 C15 C19 -157.9(4)
C13 Ir1 C16 C12 35.5(2)
C13 Ir1 C16 C15 -81.1(3)
C13 Ir1 C16 C20 157.0(5)
C13 Ir1 N1 C7 154.4(3)
C13 Ir1 N1 C11 -24.6(4)
C14 Ir1 C1 C2 88.4(4)
C14 Ir1 C1 C6 -88.3(4)
C14 Ir1 C12 C13 37.1(3)
C14 Ir1 C12 C16 -82.9(3)
C14 Ir1 C12 C21 160.0(5)
C14 Ir1 C13 C12 -119.5(4)
C14 Ir1 C13 C17 117.3(5)
C14 Ir1 C15 C16 117.2(4)
C14 Ir1 C15 C19 -119.7(5)
C14 Ir1 C16 C12 78.2(3)
C14 Ir1 C16 C15 -38.4(3)
C14 Ir1 C16 C20 -160.3(5)
C14 Ir1 N1 C7 115.8(3)
C14 Ir1 N1 C11 -63.2(4)
C15 C14 C13 C12 -3.4(5)
C15 C14 C13 C17 172.8(4)
C15 C14 C13 Ir1 -62.5(3)
C15 Ir1 C1 C2 56.5(4)
C15 Ir1 C1 C6 -120.3(3)
C15 Ir1 C12 C13 81.2(3)
C15 Ir1 C12 C16 -38.8(2)
C15 Ir1 C12 C21 -155.9(4)
C15 Ir1 C13 C12 -80.3(3)
C15 Ir1 C13 C14 39.2(3)
C15 Ir1 C13 C17 156.4(5)
C15 Ir1 C14 C13 -116.2(4)
C15 Ir1 C14 C18 121.0(5)
C15 Ir1 C16 C12 116.6(4)
C15 Ir1 C16 C20 -121.9(5)
C15 Ir1 N1 C7 84.0(3)
C15 Ir1 N1 C11 -95.0(4)
C16 C12 C13 C14 2.4(5)
C16 C12 C13 C17 -173.7(4)
C16 C12 C13 Ir1 59.2(3)
C16 Ir1 C1 C2 17.9(4)
C16 Ir1 C1 C6 -158.8(3)
C16 Ir1 C12 C13 120.0(4)
C16 Ir1 C12 C21 -117.0(5)
C16 Ir1 C13 C12 -36.6(3)
C16 Ir1 C13 C14 82.9(3)
C16 Ir1 C13 C17 -159.9(5)
C16 Ir1 C14 C13 -78.1(3)
C16 Ir1 C14 C15 38.1(3)
C16 Ir1 C14 C18 159.2(5)
C16 Ir1 C15 C14 -117.2(4)
C16 Ir1 C15 C19 123.1(5)
C16 Ir1 N1 C7 102.1(6)
C16 Ir1 N1 C11 -76.9(7)
C18 C14 C13 C12 -177.8(4)
C18 C14 C13 C17 -1.6(7)
C18 C14 C13 Ir1 123.0(4)
C18 C14 C15 C16 177.5(4)
C18 C14 C15 C19 0.2(7)
C18 C14 C15 Ir1 -120.0(4)
C20 C16 C15 C14 -172.3(4)
C20 C16 C15 C19 4.9(7)
C20 C16 C15 Ir1 125.9(5)
C21 C12 C13 C14 -178.8(4)
C21 C12 C13 C17 5.1(7)
C21 C12 C13 Ir1 -122.0(5)
C21 C12 C16 C15 -179.3(4)
C21 C12 C16 C20 -8.4(7)
C21 C12 C16 Ir1 119.7(4)
N1 C7 C6 C1 0.8(6)
N1 C7 C6 C5 179.3(4)
N1 C7 C8 C9 -0.1(7)
N1 Ir1 C1 C2 -178.2(4)
N1 Ir1 C1 C6 5.1(3)
N1 Ir1 C12 C13 -34.5(4)
N1 Ir1 C12 C16 -154.5(2)
N1 Ir1 C12 C21 88.5(4)
N1 Ir1 C13 C12 157.6(3)
N1 Ir1 C13 C14 -82.9(3)
N1 Ir1 C13 C17 34.3(4)
N1 Ir1 C14 C13 106.1(3)
N1 Ir1 C14 C15 -137.7(3)
N1 Ir1 C14 C18 -16.7(4)
N1 Ir1 C15 C14 55.0(3)
N1 Ir1 C15 C16 172.2(2)
N1 Ir1 C15 C19 -64.7(4)
N1 Ir1 C16 C12 93.1(6)
N1 Ir1 C16 C15 -23.5(7)
N1 Ir1 C16 C20 -145.3(5)
O1 Ir1 C1 C2 -95.9(4)
O1 Ir1 C1 C6 87.4(3)
O1 Ir1 C12 C13 -120.1(3)
O1 Ir1 C12 C16 119.9(3)
O1 Ir1 C12 C21 2.9(4)
O1 Ir1 C13 C12 69.3(3)
O1 Ir1 C13 C14 -171.2(2)
O1 Ir1 C13 C17 -54.0(5)
O1 Ir1 C14 C13 16.7(5)
O1 Ir1 C14 C15 133.0(3)
O1 Ir1 C14 C18 -106.0(5)
O1 Ir1 C15 C14 -130.1(3)
O1 Ir1 C15 C16 -12.9(5)
O1 Ir1 C15 C19 110.2(4)
O1 Ir1 C16 C12 -69.9(3)
O1 Ir1 C16 C15 173.5(2)
O1 Ir1 C16 C20 51.6(5)
O1 Ir1 N1 C7 -93.6(3)
O1 Ir1 N1 C11 87.4(4)
Ir1 C1 C2 C3 -174.8(3)
Ir1 C1 C6 C5 176.6(3)
Ir1 C1 C6 C7 -4.8(5)
Ir1 C12 C13 C14 -56.8(3)
Ir1 C12 C13 C17 127.1(4)
Ir1 C12 C16 C15 60.9(3)
Ir1 C12 C16 C20 -128.1(4)
Ir1 C14 C13 C12 59.1(3)
Ir1 C14 C13 C17 -124.7(4)
Ir1 C14 C15 C16 -62.5(3)
Ir1 C14 C15 C19 120.1(4)
Ir1 C16 C15 C14 61.8(3)
Ir1 C16 C15 C19 -121.0(5)
Ir1 N1 C11 C10 177.1(4)
O2 S1 C22 F1 -176.6(4)
O2 S1 C22 F2 62.0(4)
O2 S1 C22 F3 -57.5(4)
O3 S1 C22 F1 62.3(4)
O3 S1 C22 F2 -59.1(4)
O3 S1 C22 F3 -178.6(4)
O4 S1 C22 F1 -57.8(4)
O4 S1 C22 F2 -179.2(4)
O4 S1 C22 F3 61.3(4)
